data_2219021
loop_
_publ_author_name
'Li, Jiang-Sheng'
'Fan, Mei-Lian'
'Li, Wen-Sheng'
'Liu, Wei-Dong'

_publ_section_title
;
 4-(2-Nitrobenzenesulfonamido)pyridinium trifluoroacetate
;
_journal_coeditor_code HB2758
_journal_issue 8
_journal_name_full 'Acta Crystallographica Section E'
_journal_page_first o1459
_journal_paper_doi 10.1107/S1600536808020825
_journal_volume 64
_journal_year 2008
_chemical_formula_iupac 'C11 H10 N3 O4 S +, C2 F3 O2 -'
_chemical_formula_moiety 'C11 H10 N3 O4 S +, C2 F3 O2 -'
_chemical_formula_sum 'C13 H10 F3 N3 O6 S'
_chemical_formula_weight 393.30
_chemical_name_systematic
;
4-(2-Nitrobenzenesulfonamido)pyridinium trifluoroacetate
;
_space_group_IT_number 7
_symmetry_cell_setting monoclinic
_symmetry_space_group_name_Hall 'P -2yc'
_symmetry_space_group_name_H-M 'P 1 c 1'
_atom_sites_solution_hydrogens mixed
_atom_sites_solution_primary direct
_atom_sites_solution_secondary difmap
_cell_angle_alpha 90.00
_cell_angle_beta 92.823(6)
_cell_angle_gamma 90.00
_cell_formula_units_Z 2
_cell_length_a 10.666(3)
_cell_length_b 5.0619(16)
_cell_length_c 14.848(5)
_cell_measurement_reflns_used 903
_cell_measurement_temperature 294(2)
_cell_measurement_theta_max 21.00
_cell_measurement_theta_min 2.75
_cell_volume 800.7(4)
_computing_cell_refinement 'SAINT (Bruker, 1997)'
_computing_data_collection 'SMART (Bruker, 1997)'
_computing_data_reduction 'SAINT (Bruker, 1997)'
_computing_molecular_graphics 'SHELXTL (Sheldrick, 2008)'
_computing_publication_material 'SHELXTL (Sheldrick, 2008)'
_computing_structure_refinement 'SHELXL97 (Sheldrick, 2008)'
_computing_structure_solution 'SHELXS97 (Sheldrick, 2008)'
_diffrn_ambient_temperature 294(2)
_diffrn_measured_fraction_theta_full 0.999
_diffrn_measured_fraction_theta_max 0.999
_diffrn_measurement_device_type 'Bruker SMART 1K CCD'
_diffrn_measurement_method \w
_diffrn_radiation_monochromator graphite
_diffrn_radiation_source 'fine-focus sealed tube'
_diffrn_radiation_type MoK\a
_diffrn_radiation_wavelength 0.71073
_diffrn_reflns_av_R_equivalents 0.0434
_diffrn_reflns_av_sigmaI/netI 0.0527
_diffrn_reflns_limit_h_max 12
_diffrn_reflns_limit_h_min -6
_diffrn_reflns_limit_k_max 6
_diffrn_reflns_limit_k_min -6
_diffrn_reflns_limit_l_max 17
_diffrn_reflns_limit_l_min -17
_diffrn_reflns_number 3878
_diffrn_reflns_theta_full 25.02
_diffrn_reflns_theta_max 25.02
_diffrn_reflns_theta_min 1.91
_diffrn_standards_decay_% 0
_diffrn_standards_interval_count 0
_diffrn_standards_interval_time 0
_diffrn_standards_number 0
_exptl_absorpt_coefficient_mu 0.274
_exptl_absorpt_correction_T_max 0.963
_exptl_absorpt_correction_T_min 0.875
_exptl_absorpt_correction_type multi-scan
_exptl_absorpt_process_details '(SADABS; Sheldrick, 1996)'
_exptl_crystal_colour colourless
_exptl_crystal_density_diffrn 1.631
_exptl_crystal_density_method 'not measured'
_exptl_crystal_description block
_exptl_crystal_F_000 400
_exptl_crystal_size_max 0.50
_exptl_crystal_size_mid 0.40
_exptl_crystal_size_min 0.14
_refine_diff_density_max 0.402
_refine_diff_density_min -0.281
_refine_ls_abs_structure_details 'Flack (1983), 515 Friedel pairs'
_refine_ls_abs_structure_Flack 0.2(2)
_refine_ls_extinction_method none
_refine_ls_goodness_of_fit_ref 1.011
_refine_ls_hydrogen_treatment mixed
_refine_ls_matrix_type full
_refine_ls_number_parameters 252
_refine_ls_number_reflns 1912
_refine_ls_number_restraints 44
_refine_ls_restrained_S_all 1.086
_refine_ls_R_factor_all 0.0808
_refine_ls_R_factor_gt 0.0499
_refine_ls_shift/su_max 0.000
_refine_ls_shift/su_mean 0.000
_refine_ls_structure_factor_coef Fsqd
_refine_ls_weighting_details 'calc w=1/[\s^2^(Fo^2^)+(0.0892P)^2^+0.0881P] where P=(Fo^2^+2Fc^2^)/3'
_refine_ls_weighting_scheme calc
_refine_ls_wR_factor_gt 0.1236
_refine_ls_wR_factor_ref 0.1459
_reflns_number_gt 1351
_reflns_number_total 1912
_reflns_threshold_expression I>2\s(I)
_cod_data_source_file hb2758.cif
_cod_data_source_block I
_cod_depositor_comments
;
The following automatic conversions were performed:
'_symmetry_cell_setting' value 'Monoclinic' changed to 'monoclinic'
according to '/home/saulius/struct/CIF-dictionaries/cif_core.dic'
dictionary named 'cif_core.dic' version 2.4.1 from 2010-06-29.

Automatic conversion script
Id: cif_fix_enum 1527 2010-12-29 10:47:43Z saulius 

The following automatic conversions were performed:

'_symmetry_cell_setting' value 'Monoclinic' changed to 'monoclinic'
according to /home/saulius/struct/CIF-dictionaries/cif_core.dic
dictionary named 'cif_core.dic' version 2.4.1 from 2010-06-29.

Automatic conversion script
Id: cif_fix_values 1715 2011-07-08 13:25:40Z adriana 

The following automatic conversions were performed:

'_atom_sites_solution_hydrogens' value 'difmap and geom' was changed
to 'mixed'.

Automatic conversion script
Id: cif_fix_values 6452 2018-10-05 10:23:21Z andrius 
;
_cod_original_sg_symbol_H-M 'P c'
_cod_database_code 2219021
_cod_database_fobs_code 2219021

loop_
_symmetry_equiv_pos_as_xyz
'x, y, z'
'x, -y, z+1/2'

loop_
_atom_site_type_symbol
_atom_site_label
_atom_site_fract_x
_atom_site_fract_y
_atom_site_fract_z
_atom_site_U_iso_or_equiv
_atom_site_adp_type
_atom_site_calc_flag
_atom_site_refinement_flags
_atom_site_occupancy
_atom_site_disorder_assembly
_atom_site_disorder_group
S S1 0.1917(2) 1.1065(3) 0.30158(15) 0.0475(5) Uani d . 1 A .
O O1 0.2002(5) 1.2527(9) 0.3840(4) 0.0618(16) Uani d . 1 . .
O O2 0.1765(5) 1.2424(10) 0.2190(4) 0.0606(16) Uani d . 1 . .
O O3 0.2046(5) 0.7895(10) 0.4739(3) 0.0585(14) Uani d . 1 A .
O O4 0.0306(13) 0.694(4) 0.5333(8) 0.100(5) Uani d PDU 0.57(2) A 1
O O4' 0.0360(16) 0.896(5) 0.5277(10) 0.092(6) Uani d PDU 0.43(2) A 2
N N1 0.4391(6) 0.4397(12) 0.1006(4) 0.0510(15) Uani d D 1 . .
H H1A 0.461(7) 0.307(10) 0.064(4) 0.061 Uiso d D 1 . .
N N2 0.3191(6) 0.9262(13) 0.3012(4) 0.0483(17) Uani d . 1 . .
H H2 0.364(8) 0.898(14) 0.355(6) 0.058 Uiso d . 1 . .
N N3 0.0922(7) 0.7742(19) 0.4702(4) 0.077(2) Uani d D 1 . .
C C1 0.3581(6) 0.7718(13) 0.2310(4) 0.0392(17) Uani d . 1 . .
C C2 0.3127(7) 0.7987(13) 0.1424(5) 0.0464(19) Uani d . 1 . .
H H2A 0.2537 0.9280 0.1265 0.056 Uiso calc R 1 . .
C C3 0.3570(7) 0.6291(14) 0.0778(5) 0.049(2) Uani d . 1 . .
H H3 0.3289 0.6479 0.0179 0.059 Uiso calc R 1 . .
C C4 0.4851(7) 0.4122(14) 0.1858(5) 0.0486(17) Uani d . 1 . .
H H4 0.5439 0.2811 0.1999 0.058 Uiso calc R 1 . .
C C5 0.4461(7) 0.5751(13) 0.2515(5) 0.0404(17) Uani d . 1 . .
H H5 0.4783 0.5550 0.3104 0.048 Uiso calc R 1 . .
C C6 0.0662(6) 0.8823(12) 0.3040(4) 0.0367(17) Uani d . 1 . .
C C7 -0.0026(8) 0.8267(15) 0.2243(5) 0.059(2) Uani d . 1 A .
H H7 0.0200 0.9097 0.1716 0.071 Uiso calc R 1 . .
C C8 -0.1003(8) 0.6585(19) 0.2199(6) 0.074(3) Uani d . 1 . .
H H8 -0.1432 0.6266 0.1649 0.088 Uiso calc R 1 A .
C C9 -0.1370(8) 0.533(2) 0.2967(7) 0.075(3) Uani d . 1 A .
H H9 -0.2049 0.4181 0.2939 0.090 Uiso calc R 1 . .
C C10 -0.0735(8) 0.5798(19) 0.3759(6) 0.067(3) Uani d . 1 . .
H H10 -0.0977 0.4954 0.4280 0.081 Uiso calc R 1 A .
C C11 0.0259(7) 0.7498(16) 0.3802(5) 0.050(2) Uani d . 1 A .
F F1 0.6379(6) -0.0984(15) 0.0885(4) 0.120(2) Uani d DU 1 . .
F F2 0.7133(6) 0.2337(12) 0.0429(5) 0.112(2) Uani d DU 1 . .
F F3 0.7883(6) -0.1131(15) -0.0079(5) 0.126(2) Uani d DU 1 . .
O O5 0.6055(6) -0.1151(14) -0.1338(5) 0.104(2) Uani d . 1 . .
O O6 0.4859(5) 0.1277(10) -0.0453(3) 0.0544(13) Uani d . 1 . .
C C12 0.5818(7) 0.0001(15) -0.0642(5) 0.0535(19) Uani d . 1 . .
C C13 0.6817(7) -0.0063(15) 0.0123(5) 0.062(2) Uani d D 1 . .

loop_
_atom_site_aniso_label
_atom_site_aniso_U_11
_atom_site_aniso_U_22
_atom_site_aniso_U_33
_atom_site_aniso_U_12
_atom_site_aniso_U_13
_atom_site_aniso_U_23
S1 0.0514(10) 0.0362(8) 0.0533(10) 0.0036(10) -0.0129(7) -0.0053(10)
O1 0.075(4) 0.041(3) 0.067(4) 0.003(3) -0.021(3) -0.023(3)
O2 0.069(4) 0.052(3) 0.060(4) 0.003(3) -0.012(3) 0.017(3)
O3 0.055(4) 0.067(3) 0.051(3) 0.006(3) -0.018(3) -0.003(2)
O4 0.095(8) 0.148(11) 0.060(7) -0.011(7) 0.019(6) 0.015(7)
O4' 0.084(9) 0.136(11) 0.055(8) 0.005(8) 0.013(6) -0.020(8)
N1 0.059(4) 0.054(4) 0.040(4) -0.007(3) 0.001(3) 0.001(3)
N2 0.045(4) 0.053(4) 0.045(4) 0.005(3) -0.011(3) -0.001(3)
N3 0.055(5) 0.138(8) 0.037(4) 0.010(5) 0.000(4) -0.010(4)
C1 0.040(4) 0.036(4) 0.041(4) -0.012(3) -0.009(3) 0.003(3)
C2 0.057(5) 0.040(4) 0.041(4) -0.011(4) -0.013(3) 0.006(3)
C3 0.053(5) 0.059(5) 0.035(4) -0.011(4) -0.010(3) 0.004(4)
C4 0.047(4) 0.055(4) 0.042(4) -0.006(4) -0.005(3) 0.005(3)
C5 0.040(4) 0.043(4) 0.038(4) -0.002(3) -0.008(3) 0.002(3)
C6 0.039(4) 0.039(4) 0.030(4) 0.013(3) -0.010(3) -0.004(3)
C7 0.056(5) 0.074(5) 0.045(4) -0.010(4) -0.010(4) 0.005(4)
C8 0.062(6) 0.098(7) 0.060(5) -0.022(5) -0.017(4) -0.007(5)
C9 0.052(5) 0.084(6) 0.088(7) -0.011(5) -0.009(5) -0.006(5)
C10 0.050(5) 0.086(6) 0.067(6) 0.000(5) 0.007(5) 0.017(5)
C11 0.041(5) 0.070(5) 0.038(4) 0.013(4) -0.002(4) -0.002(4)
F1 0.093(4) 0.181(6) 0.085(4) 0.005(5) -0.022(3) 0.034(4)
F2 0.093(4) 0.115(4) 0.125(4) -0.013(4) -0.031(3) -0.034(4)
F3 0.074(4) 0.160(5) 0.140(5) 0.047(4) -0.020(3) -0.042(4)
O5 0.081(5) 0.141(6) 0.087(5) 0.033(4) -0.013(4) -0.066(4)
O6 0.048(3) 0.068(3) 0.046(3) 0.013(3) -0.012(2) -0.007(2)
C12 0.050(5) 0.051(4) 0.058(5) 0.002(4) -0.004(4) 0.005(4)
C13 0.054(6) 0.067(5) 0.065(5) -0.009(5) 0.002(4) -0.004(4)

loop_
_atom_type_symbol
_atom_type_description
_atom_type_scat_dispersion_real
_atom_type_scat_dispersion_imag
_atom_type_scat_source
C C 0.0033 0.0016 'International Tables Vol C Tables 4.2.6.8 and 6.1.1.4'
H H 0.0000 0.0000 'International Tables Vol C Tables 4.2.6.8 and 6.1.1.4'
N N 0.0061 0.0033 'International Tables Vol C Tables 4.2.6.8 and 6.1.1.4'
O O 0.0106 0.0060 'International Tables Vol C Tables 4.2.6.8 and 6.1.1.4'
F F 0.0171 0.0103 'International Tables Vol C Tables 4.2.6.8 and 6.1.1.4'
S S 0.1246 0.1234 'International Tables Vol C Tables 4.2.6.8 and 6.1.1.4'

loop_
_geom_angle_atom_site_label_1
_geom_angle_atom_site_label_2
_geom_angle_atom_site_label_3
_geom_angle
_geom_angle_publ_flag
O2 S1 O1 119.5(3) ?
O2 S1 N2 109.2(4) ?
O1 S1 N2 105.9(3) ?
O2 S1 C6 106.1(3) ?
O1 S1 C6 109.5(3) ?
N2 S1 C6 105.9(3) ?
C3 N1 C4 121.3(7) ?
C3 N1 H1A 125(5) ?
C4 N1 H1A 113(5) ?
C1 N2 S1 126.8(5) n
C1 N2 H2 114(5) n
S1 N2 H2 119(5) n
O3 N3 O4' 117.1(12) ?
O3 N3 O4 123.5(10) ?
O4' N3 O4 49.2(9) ?
O3 N3 C11 118.5(6) ?
O4' N3 C11 116.0(11) ?
O4 N3 C11 114.0(10) ?
N2 C1 C2 123.7(7) ?
N2 C1 C5 117.7(6) ?
C2 C1 C5 118.6(7) ?
C1 C2 C3 118.7(7) ?
C1 C2 H2A 120.7 ?
C3 C2 H2A 120.7 ?
N1 C3 C2 120.9(7) ?
N1 C3 H3 119.6 ?
C2 C3 H3 119.6 ?
N1 C4 C5 120.2(7) ?
N1 C4 H4 119.9 ?
C5 C4 H4 119.9 ?
C4 C5 C1 120.3(7) ?
C4 C5 H5 119.8 ?
C1 C5 H5 119.8 ?
C7 C6 C11 114.9(7) ?
C7 C6 S1 118.9(5) ?
C11 C6 S1 126.2(5) ?
C8 C7 C6 123.0(7) ?
C8 C7 H7 118.5 ?
C6 C7 H7 118.5 ?
C7 C8 C9 120.1(8) ?
C7 C8 H8 120.0 ?
C9 C8 H8 120.0 ?
C10 C9 C8 119.4(9) ?
C10 C9 H9 120.3 ?
C8 C9 H9 120.3 ?
C9 C10 C11 120.4(9) ?
C9 C10 H10 119.8 ?
C11 C10 H10 119.8 ?
C10 C11 C6 122.2(7) ?
C10 C11 N3 115.4(8) ?
C6 C11 N3 122.4(7) ?
O5 C12 O6 129.9(7) ?
O5 C12 C13 117.0(7) ?
O6 C12 C13 113.1(7) ?
F3 C13 F1 113.4(8) ?
F3 C13 F2 104.3(7) ?
F1 C13 F2 97.1(7) ?
F3 C13 C12 115.0(7) ?
F1 C13 C12 112.4(7) ?
F2 C13 C12 113.0(7) ?

loop_
_geom_bond_atom_site_label_1
_geom_bond_atom_site_label_2
_geom_bond_distance
S1 O2 1.408(6)
S1 O1 1.429(5)
S1 N2 1.637(7)
S1 C6 1.757(7)
O3 N3 1.200(8)
O4 N3 1.239(9)
O4' N3 1.233(10)
N1 C3 1.331(9)
N1 C4 1.341(9)
N1 H1A 0.90(6)
N2 C1 1.383(9)
N2 H2 0.92(8)
N3 C11 1.485(10)
C1 C2 1.387(9)
C1 C5 1.391(10)
C2 C3 1.387(10)
C2 H2A 0.9300
C3 H3 0.9300
C4 C5 1.358(9)
C4 H4 0.9300
C5 H5 0.9300
C6 C7 1.390(9)
C6 C11 1.401(10)
C7 C8 1.345(11)
C7 H7 0.9300
C8 C9 1.378(13)
C8 H8 0.9300
C9 C10 1.349(12)
C9 H9 0.9300
C10 C11 1.365(11)
C10 H10 0.9300
F1 C13 1.328(7)
F2 C13 1.334(7)
F3 C13 1.308(8)
O5 C12 1.223(10)
O6 C12 1.253(9)
C12 C13 1.520(11)

loop_
_geom_hbond_atom_site_label_D
_geom_hbond_atom_site_label_H
_geom_hbond_atom_site_label_A
_geom_hbond_site_symmetry_A
_geom_hbond_distance_DH
_geom_hbond_distance_HA
_geom_hbond_distance_DA
_geom_hbond_angle_DHA
N2 H2 O6 2_565 0.92(8) 1.93(9) 2.835(8) 169(7)
N1 H1A O6 . 0.90(6) 1.89(3) 2.746(8) 157(7)
C3 H3 O1 2_574 0.93 2.41 3.310(9) 162
C10 H10 F3 2_455 0.93 2.50 3.313(12) 146

loop_
_geom_torsion_atom_site_label_1
_geom_torsion_atom_site_label_2
_geom_torsion_atom_site_label_3
_geom_torsion_atom_site_label_4
_geom_torsion
O2 S1 N2 C1 -43.3(7)
O1 S1 N2 C1 -173.2(6)
C6 S1 N2 C1 70.6(7)
S1 N2 C1 C2 17.6(10)
S1 N2 C1 C5 -161.0(5)
N2 C1 C2 C3 -178.8(6)
C5 C1 C2 C3 -0.2(10)
C4 N1 C3 C2 -2.3(10)
C1 C2 C3 N1 1.6(10)
C3 N1 C4 C5 1.5(10)
N1 C4 C5 C1 0.0(10)
N2 C1 C5 C4 178.1(6)
C2 C1 C5 C4 -0.6(10)
O2 S1 C6 C7 15.4(6)
O1 S1 C6 C7 145.6(6)
N2 S1 C6 C7 -100.6(6)
O2 S1 C6 C11 -164.2(6)
O1 S1 C6 C11 -34.0(7)
N2 S1 C6 C11 79.8(7)
C11 C6 C7 C8 -0.2(12)
S1 C6 C7 C8 -179.8(7)
C6 C7 C8 C9 0.5(14)
C7 C8 C9 C10 -0.5(14)
C8 C9 C10 C11 0.2(14)
C9 C10 C11 C6 0.0(13)
C9 C10 C11 N3 -177.0(8)
C7 C6 C11 C10 -0.1(11)
S1 C6 C11 C10 179.5(6)
C7 C6 C11 N3 176.8(7)
S1 C6 C11 N3 -3.6(10)
O3 N3 C11 C10 140.3(8)
O4' N3 C11 C10 -72.6(16)
O4 N3 C11 C10 -17.9(15)
O3 N3 C11 C6 -36.8(12)
O4' N3 C11 C6 110.3(16)
O4 N3 C11 C6 165.0(13)
O5 C12 C13 F3 6.6(11)
O6 C12 C13 F3 -173.1(7)
O5 C12 C13 F1 -125.1(9)
O6 C12 C13 F1 55.2(9)
O5 C12 C13 F2 126.1(9)
O6 C12 C13 F2 -53.5(9)
